data_7062415
loop_
_publ_author_name
'Fehn, Natalie'
'Strauss, Melanie'
'Jandl, Christian'
'Drees, Markus'
'Heiz, Ueli'
'K\"ohler, Klaus'
'Kartouzian, Aras'

_publ_section_title
;
 On the nature of optical activity in chiral transition metal complexes:
 [Pd(Me)2(BINAP)]
;
_journal_issue 17
_journal_name_full 'New Journal of Chemistry'
_journal_page_first 7961
_journal_page_last 7964
_journal_paper_doi 10.1039/D3NJ00945A
_journal_volume 47
_journal_year 2023
_chemical_absolute_configuration ad
_chemical_compound_source 'see text'
_chemical_formula_moiety 'C46 H38 P2 Pd'
_chemical_formula_sum 'C46 H38 P2 Pd'
_chemical_formula_weight 759.10
_space_group_IT_number 4
_space_group_name_Hall 'P 2yb'
_space_group_name_H-M_alt 'P 1 21 1'
_symmetry_cell_setting monoclinic
_symmetry_Int_Tables_number 4
_symmetry_space_group_name_Hall 'P 2yb'
_symmetry_space_group_name_H-M 'P 1 21 1'
_atom_sites_solution_hydrogens geom
_atom_sites_solution_primary iterative
_atom_sites_solution_secondary difmap
_audit_update_record
;
2023-02-26 deposited with the CCDC.	2023-04-03 downloaded from the CCDC.
;
_cell_angle_alpha 90
_cell_angle_beta 109.110(2)
_cell_angle_gamma 90
_cell_formula_units_Z 2
_cell_length_a 11.8884(6)
_cell_length_b 11.4981(5)
_cell_length_c 13.7715(7)
_cell_measurement_reflns_used 9935
_cell_measurement_temperature 103
_cell_measurement_theta_max 25.6941
_cell_measurement_theta_min 2.3637
_cell_volume 1778.74(15)
_computing_cell_refinement 'SAINT (Bruker, 2019)'
_computing_data_collection 'APEX III Control Software (Bruker, 2016)'
_computing_data_reduction 'SAINT (Bruker, 2019)'
_computing_molecular_graphics 'PLATON (Spek, 2011)'
_computing_publication_material 'PLATON (Spek, 2011), enCIFer (Allen, 2014)'
_computing_structure_refinement 'SHELXL (Sheldrick, 2017), SHELXLE (Huebschle, 2011)'
_computing_structure_solution 'SHELXT (Sheldrick, 2015)'
_diffrn_ambient_temperature 103
_diffrn_detector ' CMOS plate '
_diffrn_detector_area_resol_mean 16
_diffrn_measured_fraction_theta_full 0.999
_diffrn_measured_fraction_theta_max 0.999
_diffrn_measurement_device ' \k-geometry diffractometer '
_diffrn_measurement_device_type ' Bruker Photon CMOS '
_diffrn_measurement_method ' phi- and omega-rotation '
_diffrn_radiation_monochromator 'Helios optic'
_diffrn_radiation_probe x-ray
_diffrn_radiation_source 'TXS rotating anode'
_diffrn_radiation_type MoK\a
_diffrn_radiation_wavelength 0.71073
_diffrn_reflns_av_R_equivalents 0.0679
_diffrn_reflns_av_unetI/netI 0.0400
_diffrn_reflns_limit_h_max 14
_diffrn_reflns_limit_h_min -14
_diffrn_reflns_limit_k_max 13
_diffrn_reflns_limit_k_min -13
_diffrn_reflns_limit_l_max 16
_diffrn_reflns_limit_l_min -16
_diffrn_reflns_number 39950
_diffrn_reflns_reduction_process
;
;
_diffrn_reflns_theta_full 25.24
_diffrn_reflns_theta_max 25.35
_diffrn_reflns_theta_min 2.36
_exptl_absorpt_coefficient_mu 0.645
_exptl_absorpt_correction_T_max 0.7453
_exptl_absorpt_correction_T_min 0.6788
_exptl_absorpt_correction_type multi-scan
_exptl_absorpt_process_details 'SADABS 2016/2, Bruker, 2016'
_exptl_crystal_colour colourless
_exptl_crystal_density_diffrn 1.417
_exptl_crystal_density_method 'Not Measured'
_exptl_crystal_description fragment
_exptl_crystal_F_000 780
_exptl_crystal_size_max 0.293
_exptl_crystal_size_mid 0.052
_exptl_crystal_size_min 0.020
_refine_diff_density_max 0.264
_refine_diff_density_min -0.411
_refine_diff_density_rms 0.057
_refine_ls_abs_structure_details 'Flack (1983), Parsons (2013)'
_refine_ls_abs_structure_Flack -0.034(12)
_refine_ls_extinction_method none
_refine_ls_goodness_of_fit_ref 1.045
_refine_ls_hydrogen_treatment constr
_refine_ls_matrix_type full
_refine_ls_number_parameters 444
_refine_ls_number_reflns 6493
_refine_ls_number_restraints 1
_refine_ls_restrained_S_all 1.045
_refine_ls_R_factor_all 0.0327
_refine_ls_R_factor_gt 0.0267
_refine_ls_shift/su_max 0.001
_refine_ls_shift/su_mean 0.000
_refine_ls_structure_factor_coef Fsqd
_refine_ls_weighting_details 'W=1/[\S^2^(FO^2^)+(0.0201P)^2^+0.5977P] WHERE P=(FO^2^+2FC^2^)/3'
_refine_ls_weighting_scheme calc
_refine_ls_wR_factor_gt 0.0515
_refine_ls_wR_factor_ref 0.0531
_reflns_number_gt 5995
_reflns_number_total 6493
_reflns_threshold_expression I>2\s(I)
_cod_data_source_file d3nj00945a2.cif
_cod_data_source_block I_CCDC1
_cod_depositor_comments 'Adding full bibliography for 7062414--7062415.cif.'
_cod_original_sg_symbol_H-M 'P 21'
_cod_database_code 7062415

loop_
_space_group_symop_id
_space_group_symop_operation_xyz
1 x,y,z
2 -x,1/2+y,-z

loop_
_atom_site_aniso_label
_atom_site_aniso_U_11
_atom_site_aniso_U_22
_atom_site_aniso_U_33
_atom_site_aniso_U_23
_atom_site_aniso_U_13
_atom_site_aniso_U_12
Pd1 0.0093(1) 0.0124(1) 0.0135(1) 0.0019(2) 0.0035(1) -0.0015(2)
P1 0.0088(5) 0.0134(5) 0.0111(6) -0.0001(5) 0.0033(5) 0.0013(5)
P2 0.0110(4) 0.0089(7) 0.0151(5) 0.0006(5) 0.0043(4) -0.0007(5)
C1 0.018(2) 0.030(3) 0.034(3) -0.001(3) 0.0156(19) -0.005(3)
C2 0.016(3) 0.028(3) 0.027(3) 0.003(2) 0.002(2) -0.004(2)
C3 0.008(2) 0.008(2) 0.008(2) 0.0019(17) -0.0012(18) 0.0029(17)
C4 0.012(2) 0.0065(19) 0.012(2) 0.0034(16) 0.0032(17) 0.0037(16)
C5 0.014(2) 0.013(2) 0.012(2) -0.0014(17) 0.0055(18) 0.0012(18)
C6 0.017(2) 0.013(2) 0.010(2) -0.0027(17) -0.0008(18) 0.0028(19)
C7 0.010(2) 0.010(2) 0.018(2) 0.0016(18) 0.0015(18) 0.0033(17)
C8 0.011(2) 0.016(2) 0.021(3) -0.0005(18) 0.001(2) 0.0001(18)
C9 0.009(2) 0.023(3) 0.027(3) 0.005(2) 0.001(2) -0.0017(19)
C10 0.014(2) 0.025(2) 0.018(2) 0.006(2) 0.0070(19) 0.001(2)
C11 0.014(2) 0.016(2) 0.013(2) 0.0024(17) 0.0024(18) -0.0003(18)
C12 0.0106(19) 0.0071(19) 0.014(2) 0.0035(16) 0.0012(17) -0.0001(17)
C13 0.0068(19) 0.015(2) 0.010(2) -0.0020(18) 0.0054(17) -0.0027(18)
C14 0.0071(18) 0.014(2) 0.013(2) -0.0009(17) 0.0033(16) -0.0032(17)
C15 0.0108(18) 0.017(3) 0.015(2) -0.0050(17) 0.0004(16) 0.0001(17)
C16 0.0107(19) 0.030(2) 0.013(2) -0.007(2) 0.0029(17) -0.005(2)
C17 0.012(2) 0.027(3) 0.010(2) 0.0016(19) 0.0038(17) 0.0021(19)
C18 0.016(2) 0.040(3) 0.011(2) 0.005(2) -0.0012(19) -0.002(2)
C19 0.024(3) 0.034(3) 0.017(3) 0.014(2) 0.001(2) 0.000(2)
C20 0.024(2) 0.021(2) 0.027(3) 0.0116(19) 0.004(2) 0.0009(19)
C21 0.014(2) 0.021(2) 0.018(3) 0.0035(18) 0.001(2) -0.0020(18)
C22 0.0084(19) 0.019(2) 0.012(2) 0.0022(17) 0.0059(17) -0.0014(17)
C23 0.011(2) 0.015(2) 0.014(2) -0.0030(17) 0.0032(17) -0.0024(17)
C24 0.014(2) 0.023(2) 0.017(2) 0.0047(19) 0.0047(18) 0.0087(19)
C25 0.026(3) 0.030(3) 0.013(2) 0.003(2) 0.005(2) 0.008(2)
C26 0.026(2) 0.041(3) 0.014(2) -0.003(2) 0.010(2) 0.010(2)
C27 0.024(3) 0.053(3) 0.020(3) -0.002(2) 0.007(2) 0.022(3)
C28 0.019(2) 0.035(3) 0.014(2) 0.002(2) 0.002(2) 0.014(2)
C29 0.009(2) 0.025(2) 0.013(2) 0.0023(19) 0.0045(17) 0.0068(19)
C30 0.016(2) 0.032(3) 0.020(3) -0.003(2) 0.006(2) 0.006(2)
C31 0.024(3) 0.060(4) 0.016(3) -0.004(3) 0.000(2) 0.014(3)
C32 0.020(3) 0.063(4) 0.024(3) 0.020(3) 0.005(2) 0.021(3)
C33 0.027(3) 0.031(3) 0.052(4) 0.022(3) 0.016(3) 0.017(2)
C34 0.019(2) 0.024(3) 0.033(3) 0.007(2) 0.009(2) 0.006(2)
C35 0.0128(19) 0.010(2) 0.016(2) 0.0031(15) 0.0049(17) 0.0012(15)
C36 0.016(2) 0.011(2) 0.017(2) 0.0046(16) 0.0067(19) 0.0032(17)
C37 0.025(2) 0.018(2) 0.014(2) 0.001(2) 0.0002(18) 0.002(2)
C38 0.013(2) 0.024(2) 0.028(3) -0.003(2) -0.0044(18) 0.000(2)
C39 0.013(2) 0.021(3) 0.032(3) -0.004(2) 0.007(2) 0.0004(19)
C40 0.015(2) 0.018(3) 0.021(2) -0.0037(17) 0.0090(18) -0.0021(16)
C41 0.007(2) 0.012(2) 0.021(2) -0.0016(18) 0.0018(18) -0.0008(17)
C42 0.014(2) 0.012(2) 0.016(3) -0.002(2) 0.002(2) -0.0014(19)
C43 0.017(2) 0.016(2) 0.022(3) 0.0031(19) 0.004(2) 0.0013(19)
C44 0.012(2) 0.014(2) 0.024(2) -0.0058(18) 0.0017(18) 0.0008(18)
C45 0.014(2) 0.020(2) 0.018(2) -0.0040(19) 0.0074(19) 0.0007(19)
C46 0.012(2) 0.017(2) 0.019(2) 0.0022(19) 0.0061(18) -0.0016(18)

loop_
_atom_site_label
_atom_site_type_symbol
_atom_site_thermal_displace_type
_atom_site_fract_x
_atom_site_fract_y
_atom_site_fract_z
_atom_site_occupancy
_atom_site_U_iso_or_equiv
_atom_site_calc_flag
_atom_site_refinement_flags
_atom_site_disorder_assembly
_atom_site_disorder_group
Pd1 Pd Uani 0.22973(2) 0.46112(3) 0.80027(2) 1.000 0.0118(1) d . . .
P1 P Uani 0.24322(10) 0.66168(10) 0.81336(9) 1.000 0.0111(3) d . . .
P2 P Uani 0.39946(9) 0.44648(12) 0.75297(8) 1.000 0.0117(3) d . . .
C1 C Uani 0.0711(4) 0.4769(6) 0.8338(4) 1.000 0.0256(16) d . . .
C2 C Uani 0.1763(4) 0.2864(4) 0.7716(4) 1.000 0.0249(17) d . . .
C3 C Uani 0.4331(4) 0.7208(4) 0.7446(3) 1.000 0.0089(12) d . . .
C4 C Uani 0.3836(3) 0.7338(3) 0.8219(3) 1.000 0.0103(11) d . . .
C5 C Uani 0.4493(3) 0.7937(3) 0.9132(3) 1.000 0.0127(12) d . . .
C6 C Uani 0.5608(4) 0.8355(4) 0.9267(3) 1.000 0.0146(12) d . . .
C7 C Uani 0.6137(4) 0.8237(4) 0.8493(3) 1.000 0.0134(12) d . . .
C8 C Uani 0.7283(4) 0.8690(4) 0.8605(4) 1.000 0.0170(14) d . . .
C9 C Uani 0.7770(4) 0.8576(4) 0.7853(4) 1.000 0.0209(16) d . . .
C10 C Uani 0.7147(4) 0.7974(4) 0.6937(3) 1.000 0.0186(12) d . . .
C11 C Uani 0.6039(4) 0.7536(4) 0.6803(3) 1.000 0.0148(12) d . . .
C12 C Uani 0.5493(3) 0.7661(3) 0.7569(3) 1.000 0.0113(11) d . . .
C13 C Uani 0.3670(3) 0.6590(4) 0.6458(3) 1.000 0.0100(11) d . . .
C14 C Uani 0.3560(3) 0.5404(3) 0.6396(3) 1.000 0.0114(11) d . . .
C15 C Uani 0.2842(3) 0.4882(3) 0.5445(3) 1.000 0.0152(13) d . . .
C16 C Uani 0.2306(3) 0.5552(4) 0.4613(3) 1.000 0.0181(11) d . . .
C17 C Uani 0.2432(4) 0.6767(4) 0.4638(3) 1.000 0.0163(14) d . . .
C18 C Uani 0.1895(4) 0.7465(4) 0.3766(3) 1.000 0.0237(14) d . . .
C19 C Uani 0.2058(4) 0.8639(4) 0.3801(4) 1.000 0.0264(17) d . . .
C20 C Uani 0.2745(4) 0.9176(4) 0.4720(4) 1.000 0.0251(14) d . . .
C21 C Uani 0.3247(4) 0.8523(4) 0.5583(4) 1.000 0.0187(14) d . . .
C22 C Uani 0.3125(3) 0.7302(4) 0.5566(3) 1.000 0.0125(11) d . . .
C23 C Uani 0.2019(3) 0.7128(3) 0.9220(3) 1.000 0.0136(12) d . . .
C24 C Uani 0.2648(4) 0.6720(4) 1.0195(3) 1.000 0.0181(12) d . . .
C25 C Uani 0.2272(4) 0.6936(4) 1.1021(4) 1.000 0.0233(16) d . . .
C26 C Uani 0.1231(4) 0.7542(4) 1.0885(4) 1.000 0.0262(14) d . . .
C27 C Uani 0.0593(4) 0.7945(5) 0.9922(4) 1.000 0.0324(17) d . . .
C28 C Uani 0.0985(4) 0.7749(4) 0.9100(3) 1.000 0.0235(14) d . . .
C29 C Uani 0.1386(4) 0.7337(4) 0.7030(3) 1.000 0.0155(12) d . . .
C30 C Uani 0.0593(4) 0.6683(4) 0.6255(3) 1.000 0.0226(16) d . . .
C31 C Uani -0.0155(4) 0.7234(5) 0.5385(4) 1.000 0.0349(19) d . . .
C32 C Uani -0.0136(5) 0.8418(5) 0.5290(4) 1.000 0.0362(19) d . . .
C33 C Uani 0.0628(4) 0.9078(5) 0.6061(4) 1.000 0.0359(19) d . . .
C34 C Uani 0.1383(4) 0.8538(4) 0.6920(4) 1.000 0.0252(16) d . . .
C35 C Uani 0.5471(4) 0.4949(3) 0.8344(3) 1.000 0.0129(11) d . . .
C36 C Uani 0.5646(4) 0.5264(3) 0.9357(3) 1.000 0.0144(12) d . . .
C37 C Uani 0.6765(4) 0.5579(4) 0.9999(3) 1.000 0.0205(12) d . . .
C38 C Uani 0.7706(4) 0.5606(4) 0.9627(3) 1.000 0.0244(14) d . . .
C39 C Uani 0.7544(4) 0.5301(4) 0.8615(4) 1.000 0.0221(16) d . . .
C40 C Uani 0.6433(4) 0.4951(3) 0.7985(3) 1.000 0.0172(14) d . . .
C41 C Uani 0.4406(3) 0.3053(3) 0.7135(3) 1.000 0.0140(12) d . . .
C42 C Uani 0.4433(4) 0.2140(4) 0.7812(4) 1.000 0.0147(14) d . . .
C43 C Uani 0.4800(4) 0.1046(4) 0.7632(4) 1.000 0.0189(14) d . . .
C44 C Uani 0.5153(3) 0.0831(4) 0.6789(3) 1.000 0.0177(12) d . . .
C45 C Uani 0.5130(4) 0.1735(4) 0.6117(3) 1.000 0.0168(12) d . . .
C46 C Uani 0.4765(3) 0.2841(4) 0.6289(3) 1.000 0.0158(12) d . . .
H1A H Uiso 0.02675 0.54483 0.79801 1.000 0.0380 c RU . .
H1B H Uiso 0.08932 0.48666 0.90811 1.000 0.0380 c RU . .
H1C H Uiso 0.02288 0.40675 0.81113 1.000 0.0380 c RU . .
H2A H Uiso 0.09314 0.28323 0.72679 1.000 0.0370 c RU . .
H2B H Uiso 0.18423 0.24726 0.83669 1.000 0.0370 c RU . .
H2C H Uiso 0.22680 0.24725 0.73782 1.000 0.0370 c RU . .
H5 H Uiso 0.41482 0.80493 0.96575 1.000 0.0150 c RU . .
H6 H Uiso 0.60352 0.87318 0.98930 1.000 0.0180 c RU . .
H8 H Uiso 0.77153 0.90812 0.92219 1.000 0.0200 c RU . .
H9 H Uiso 0.85309 0.88996 0.79372 1.000 0.0250 c RU . .
H10 H Uiso 0.75013 0.78752 0.64155 1.000 0.0220 c RU . .
H11 H Uiso 0.56264 0.71385 0.61834 1.000 0.0180 c RU . .
H15 H Uiso 0.27431 0.40616 0.54012 1.000 0.0180 c RU . .
H16 H Uiso 0.18313 0.51895 0.39949 1.000 0.0210 c RU . .
H18 H Uiso 0.14141 0.71106 0.31453 1.000 0.0280 c RU . .
H19 H Uiso 0.17063 0.90955 0.32029 1.000 0.0320 c RU . .
H20 H Uiso 0.28615 0.99944 0.47415 1.000 0.0300 c RU . .
H21 H Uiso 0.36855 0.88989 0.62068 1.000 0.0220 c RU . .
H24 H Uiso 0.33535 0.62810 1.02941 1.000 0.0210 c RU . .
H25 H Uiso 0.27289 0.66674 1.16858 1.000 0.0280 c RU . .
H26 H Uiso 0.09575 0.76793 1.14503 1.000 0.0310 c RU . .
H27 H Uiso -0.01257 0.83627 0.98229 1.000 0.0390 c RU . .
H28 H Uiso 0.05400 0.80438 0.84423 1.000 0.0280 c RU . .
H30 H Uiso 0.05634 0.58617 0.63195 1.000 0.0270 c RU . .
H31 H Uiso -0.06856 0.67841 0.48505 1.000 0.0410 c RU . .
H32 H Uiso -0.06507 0.87858 0.46918 1.000 0.0430 c RU . .
H33 H Uiso 0.06351 0.99004 0.60006 1.000 0.0430 c RU . .
H34 H Uiso 0.19117 0.89958 0.74485 1.000 0.0300 c RU . .
H36 H Uiso 0.49920 0.52624 0.96097 1.000 0.0170 c RU . .
H37 H Uiso 0.68830 0.57770 1.06954 1.000 0.0250 c RU . .
H38 H Uiso 0.84716 0.58353 1.00646 1.000 0.0300 c RU . .
H39 H Uiso 0.81930 0.53320 0.83572 1.000 0.0270 c RU . .
H40 H Uiso 0.63269 0.47102 0.73010 1.000 0.0200 c RU . .
H42 H Uiso 0.41983 0.22731 0.83990 1.000 0.0170 c RU . .
H43 H Uiso 0.48102 0.04310 0.80961 1.000 0.0230 c RU . .
H44 H Uiso 0.54083 0.00771 0.66711 1.000 0.0210 c RU . .
H45 H Uiso 0.53663 0.15959 0.55318 1.000 0.0200 c RU . .
H46 H Uiso 0.47611 0.34542 0.58254 1.000 0.0190 c RU . .

loop_
_atom_type_symbol
_atom_type_description
_atom_type_scat_dispersion_real
_atom_type_scat_dispersion_imag
_atom_type_scat_source
C C 0.0033 0.0016 ' International Tables Vol C Tables 4.2.6.8 and 6.1.1.4'
H H 0.0000 0.0000 ' International Tables Vol C Tables 4.2.6.8 and 6.1.1.4'
P P 0.1023 0.0942 ' International Tables Vol C Tables 4.2.6.8 and 6.1.1.4'
Pd Pd -0.9988 1.0072 ' International Tables Vol C Tables 4.2.6.8 and 6.1.1.4'

loop_
_geom_angle_atom_site_label_1
_geom_angle_atom_site_label_2
_geom_angle_atom_site_label_3
_geom_angle
_geom_angle_site_symmetry_1
_geom_angle_site_symmetry_2
_geom_angle_site_symmetry_3
_geom_angle_publ_flag
P1 Pd1 P2 92.85(5) . . . yes
P1 Pd1 C1 86.61(19) . . . yes
P1 Pd1 C2 167.02(14) . . . yes
P2 Pd1 C1 176.58(15) . . . yes
P2 Pd1 C2 96.60(14) . . . yes
C1 Pd1 C2 83.4(2) . . . yes
Pd1 P1 C4 119.62(13) . . . yes
Pd1 P1 C23 110.83(12) . . . yes
Pd1 P1 C29 112.19(15) . . . yes
C4 P1 C23 106.65(18) . . . yes
C4 P1 C29 101.9(2) . . . yes
C23 P1 C29 104.21(19) . . . yes
Pd1 P2 C14 99.69(13) . . . yes
Pd1 P2 C35 123.56(15) . . . yes
Pd1 P2 C41 119.32(13) . . . yes
C14 P2 C35 106.82(18) . . . yes
C14 P2 C41 107.39(17) . . . yes
C35 P2 C41 98.96(18) . . . yes
C4 C3 C12 120.4(4) . . . no
C4 C3 C13 121.2(4) . . . no
C12 C3 C13 118.4(4) . . . no
P1 C4 C3 120.7(3) . . . yes
P1 C4 C5 120.1(3) . . . yes
C3 C4 C5 119.0(4) . . . no
C4 C5 C6 121.3(4) . . . no
C5 C6 C7 121.1(4) . . . no
C6 C7 C8 122.2(4) . . . no
C6 C7 C12 118.7(4) . . . no
C8 C7 C12 119.1(4) . . . no
C7 C8 C9 121.3(5) . . . no
C8 C9 C10 120.1(5) . . . no
C9 C10 C11 120.0(4) . . . no
C10 C11 C12 121.3(4) . . . no
C3 C12 C7 119.5(4) . . . no
C3 C12 C11 122.3(4) . . . no
C7 C12 C11 118.2(4) . . . no
C3 C13 C14 122.4(4) . . . no
C3 C13 C22 117.2(4) . . . no
C14 C13 C22 120.3(4) . . . no
P2 C14 C13 122.7(3) . . . yes
P2 C14 C15 116.6(3) . . . yes
C13 C14 C15 119.2(3) . . . no
C14 C15 C16 120.5(3) . . . no
C15 C16 C17 121.9(4) . . . no
C16 C17 C18 122.0(4) . . . no
C16 C17 C22 118.7(4) . . . no
C18 C17 C22 119.3(4) . . . no
C17 C18 C19 120.9(4) . . . no
C18 C19 C20 120.1(4) . . . no
C19 C20 C21 120.1(4) . . . no
C20 C21 C22 121.3(4) . . . no
C13 C22 C17 119.3(4) . . . no
C13 C22 C21 122.4(4) . . . no
C17 C22 C21 118.3(4) . . . no
P1 C23 C24 118.8(3) . . . yes
P1 C23 C28 122.5(3) . . . yes
C24 C23 C28 117.8(4) . . . no
C23 C24 C25 121.5(4) . . . no
C24 C25 C26 120.0(5) . . . no
C25 C26 C27 119.3(5) . . . no
C26 C27 C28 120.6(5) . . . no
C23 C28 C27 120.9(4) . . . no
P1 C29 C30 120.1(3) . . . yes
P1 C29 C34 121.4(3) . . . yes
C30 C29 C34 118.5(4) . . . no
C29 C30 C31 119.8(4) . . . no
C30 C31 C32 120.7(5) . . . no
C31 C32 C33 120.1(5) . . . no
C32 C33 C34 119.6(5) . . . no
C29 C34 C33 121.3(5) . . . no
P2 C35 C36 119.5(4) . . . yes
P2 C35 C40 121.3(3) . . . yes
C36 C35 C40 119.2(4) . . . no
C35 C36 C37 120.4(4) . . . no
C36 C37 C38 119.8(4) . . . no
C37 C38 C39 120.4(4) . . . no
C38 C39 C40 119.6(5) . . . no
C35 C40 C39 120.5(4) . . . no
P2 C41 C42 114.7(3) . . . yes
P2 C41 C46 126.3(3) . . . yes
C42 C41 C46 118.8(4) . . . no
C41 C42 C43 120.3(5) . . . no
C42 C43 C44 121.0(5) . . . no
C43 C44 C45 118.9(4) . . . no
C44 C45 C46 120.8(4) . . . no
C41 C46 C45 120.2(4) . . . no
Pd1 C1 H1A 109.00 . . . no
Pd1 C1 H1B 109.00 . . . no
Pd1 C1 H1C 110.00 . . . no
H1A C1 H1B 109.00 . . . no
H1A C1 H1C 109.00 . . . no
H1B C1 H1C 109.00 . . . no
Pd1 C2 H2A 110.00 . . . no
Pd1 C2 H2B 110.00 . . . no
Pd1 C2 H2C 109.00 . . . no
H2A C2 H2B 110.00 . . . no
H2A C2 H2C 109.00 . . . no
H2B C2 H2C 109.00 . . . no
C4 C5 H5 119.00 . . . no
C6 C5 H5 119.00 . . . no
C5 C6 H6 119.00 . . . no
C7 C6 H6 119.00 . . . no
C7 C8 H8 119.00 . . . no
C9 C8 H8 119.00 . . . no
C8 C9 H9 120.00 . . . no
C10 C9 H9 120.00 . . . no
C9 C10 H10 120.00 . . . no
C11 C10 H10 120.00 . . . no
C10 C11 H11 119.00 . . . no
C12 C11 H11 119.00 . . . no
C14 C15 H15 120.00 . . . no
C16 C15 H15 120.00 . . . no
C15 C16 H16 119.00 . . . no
C17 C16 H16 119.00 . . . no
C17 C18 H18 120.00 . . . no
C19 C18 H18 120.00 . . . no
C18 C19 H19 120.00 . . . no
C20 C19 H19 120.00 . . . no
C19 C20 H20 120.00 . . . no
C21 C20 H20 120.00 . . . no
C20 C21 H21 119.00 . . . no
C22 C21 H21 119.00 . . . no
C23 C24 H24 119.00 . . . no
C25 C24 H24 119.00 . . . no
C24 C25 H25 120.00 . . . no
C26 C25 H25 120.00 . . . no
C25 C26 H26 120.00 . . . no
C27 C26 H26 120.00 . . . no
C26 C27 H27 120.00 . . . no
C28 C27 H27 120.00 . . . no
C23 C28 H28 120.00 . . . no
C27 C28 H28 120.00 . . . no
C29 C30 H30 120.00 . . . no
C31 C30 H30 120.00 . . . no
C30 C31 H31 120.00 . . . no
C32 C31 H31 120.00 . . . no
C31 C32 H32 120.00 . . . no
C33 C32 H32 120.00 . . . no
C32 C33 H33 120.00 . . . no
C34 C33 H33 120.00 . . . no
C29 C34 H34 119.00 . . . no
C33 C34 H34 119.00 . . . no
C35 C36 H36 120.00 . . . no
C37 C36 H36 120.00 . . . no
C36 C37 H37 120.00 . . . no
C38 C37 H37 120.00 . . . no
C37 C38 H38 120.00 . . . no
C39 C38 H38 120.00 . . . no
C38 C39 H39 120.00 . . . no
C40 C39 H39 120.00 . . . no
C35 C40 H40 120.00 . . . no
C39 C40 H40 120.00 . . . no
C41 C42 H42 120.00 . . . no
C43 C42 H42 120.00 . . . no
C42 C43 H43 120.00 . . . no
C44 C43 H43 119.00 . . . no
C43 C44 H44 121.00 . . . no
C45 C44 H44 121.00 . . . no
C44 C45 H45 120.00 . . . no
C46 C45 H45 120.00 . . . no
C41 C46 H46 120.00 . . . no
C45 C46 H46 120.00 . . . no

loop_
_geom_bond_atom_site_label_1
_geom_bond_atom_site_label_2
_geom_bond_distance
_geom_bond_site_symmetry_1
_geom_bond_site_symmetry_2
_geom_bond_publ_flag
Pd1 P1 2.3146(12) . . yes
Pd1 P2 2.3205(12) . . yes
Pd1 C1 2.091(5) . . yes
Pd1 C2 2.105(5) . . yes
P1 C4 1.833(4) . . yes
P1 C23 1.818(4) . . yes
P1 C29 1.818(4) . . yes
P2 C14 1.828(4) . . yes
P2 C35 1.833(5) . . yes
P2 C41 1.829(4) . . yes
C3 C4 1.383(6) . . no
C3 C12 1.434(6) . . no
C3 C13 1.508(6) . . no
C4 C5 1.422(5) . . no
C5 C6 1.364(6) . . no
C6 C7 1.410(6) . . no
C7 C8 1.419(7) . . no
C7 C12 1.416(6) . . no
C8 C9 1.348(7) . . no
C9 C10 1.417(7) . . no
C10 C11 1.365(7) . . no
C11 C12 1.415(6) . . no
C13 C14 1.370(6) . . no
C13 C22 1.442(6) . . no
C14 C15 1.440(5) . . no
C15 C16 1.354(6) . . no
C16 C17 1.404(7) . . no
C17 C18 1.411(6) . . no
C17 C22 1.415(6) . . no
C18 C19 1.362(7) . . no
C19 C20 1.405(7) . . no
C20 C21 1.367(7) . . no
C21 C22 1.411(7) . . no
C23 C24 1.387(6) . . no
C23 C28 1.384(6) . . no
C24 C25 1.374(7) . . no
C25 C26 1.379(7) . . no
C26 C27 1.375(7) . . no
C27 C28 1.377(7) . . no
C29 C30 1.391(6) . . no
C29 C34 1.389(7) . . no
C30 C31 1.389(7) . . no
C31 C32 1.369(8) . . no
C32 C33 1.377(8) . . no
C33 C34 1.377(7) . . no
C35 C36 1.390(6) . . no
C35 C40 1.387(7) . . no
C36 C37 1.383(6) . . no
C37 C38 1.375(7) . . no
C38 C39 1.388(7) . . no
C39 C40 1.382(7) . . no
C41 C42 1.397(6) . . no
C41 C46 1.387(5) . . no
C42 C43 1.380(7) . . no
C43 C44 1.380(6) . . no
C44 C45 1.386(6) . . no
C45 C46 1.389(6) . . no
C1 H1A 0.9800 . . no
C1 H1B 0.9800 . . no
C1 H1C 0.9800 . . no
C2 H2A 0.9800 . . no
C2 H2B 0.9800 . . no
C2 H2C 0.9800 . . no
C5 H5 0.9500 . . no
C6 H6 0.9500 . . no
C8 H8 0.9500 . . no
C9 H9 0.9500 . . no
C10 H10 0.9500 . . no
C11 H11 0.9500 . . no
C15 H15 0.9500 . . no
C16 H16 0.9500 . . no
C18 H18 0.9500 . . no
C19 H19 0.9500 . . no
C20 H20 0.9500 . . no
C21 H21 0.9500 . . no
C24 H24 0.9500 . . no
C25 H25 0.9500 . . no
C26 H26 0.9500 . . no
C27 H27 0.9500 . . no
C28 H28 0.9500 . . no
C30 H30 0.9500 . . no
C31 H31 0.9500 . . no
C32 H32 0.9500 . . no
C33 H33 0.9500 . . no
C34 H34 0.9500 . . no
C36 H36 0.9500 . . no
C37 H37 0.9500 . . no
C38 H38 0.9500 . . no
C39 H39 0.9500 . . no
C40 H40 0.9500 . . no
C42 H42 0.9500 . . no
C43 H43 0.9500 . . no
C44 H44 0.9500 . . no
C45 H45 0.9500 . . no
C46 H46 0.9500 . . no

loop_
_geom_torsion_atom_site_label_1
_geom_torsion_atom_site_label_2
_geom_torsion_atom_site_label_3
_geom_torsion_atom_site_label_4
_geom_torsion
_geom_torsion_site_symmetry_1
_geom_torsion_site_symmetry_2
_geom_torsion_site_symmetry_3
_geom_torsion_site_symmetry_4
_geom_torsion_publ_flag
P2 Pd1 P1 C4 -16.83(16) . . . . no
P2 Pd1 P1 C23 -141.52(14) . . . . no
P2 Pd1 P1 C29 102.45(17) . . . . no
C1 Pd1 P1 C4 166.6(2) . . . . no
C1 Pd1 P1 C23 41.9(2) . . . . no
C1 Pd1 P1 C29 -74.2(2) . . . . no
P1 Pd1 P2 C14 -56.92(13) . . . . no
P1 Pd1 P2 C35 60.82(15) . . . . no
P1 Pd1 P2 C41 -173.25(15) . . . . no
C2 Pd1 P2 C14 114.15(19) . . . . no
C2 Pd1 P2 C35 -128.1(2) . . . . no
C2 Pd1 P2 C41 -2.2(2) . . . . no
Pd1 P1 C4 C3 59.1(4) . . . . no
Pd1 P1 C4 C5 -114.2(3) . . . . no
C23 P1 C4 C3 -174.2(3) . . . . no
C23 P1 C4 C5 12.5(3) . . . . no
C29 P1 C4 C3 -65.2(4) . . . . no
C29 P1 C4 C5 121.5(3) . . . . no
Pd1 P1 C23 C24 58.2(3) . . . . no
Pd1 P1 C23 C28 -110.6(3) . . . . no
C4 P1 C23 C24 -73.5(4) . . . . no
C4 P1 C23 C28 117.6(4) . . . . no
C29 P1 C23 C24 179.1(3) . . . . no
C29 P1 C23 C28 10.3(4) . . . . no
Pd1 P1 C29 C30 2.6(4) . . . . no
Pd1 P1 C29 C34 -175.1(4) . . . . no
C4 P1 C29 C30 131.8(4) . . . . no
C4 P1 C29 C34 -45.9(4) . . . . no
C23 P1 C29 C30 -117.3(4) . . . . no
C23 P1 C29 C34 64.9(4) . . . . no
Pd1 P2 C14 C13 82.6(3) . . . . no
Pd1 P2 C14 C15 -83.4(3) . . . . no
C35 P2 C14 C13 -47.0(4) . . . . no
C35 P2 C14 C15 147.0(3) . . . . no
C41 P2 C14 C13 -152.4(3) . . . . no
C41 P2 C14 C15 41.6(3) . . . . no
Pd1 P2 C35 C36 9.9(4) . . . . no
Pd1 P2 C35 C40 -173.4(2) . . . . no
C14 P2 C35 C36 124.2(3) . . . . no
C14 P2 C35 C40 -59.1(3) . . . . no
C41 P2 C35 C36 -124.5(3) . . . . no
C41 P2 C35 C40 52.2(3) . . . . no
Pd1 P2 C41 C42 -50.3(4) . . . . no
Pd1 P2 C41 C46 134.6(3) . . . . no
C14 P2 C41 C42 -162.5(3) . . . . no
C14 P2 C41 C46 22.4(4) . . . . no
C35 P2 C41 C42 86.6(4) . . . . no
C35 P2 C41 C46 -88.5(4) . . . . no
C12 C3 C4 P1 -172.8(3) . . . . no
C12 C3 C4 C5 0.6(6) . . . . no
C13 C3 C4 P1 7.2(6) . . . . no
C13 C3 C4 C5 -179.5(4) . . . . no
C4 C3 C12 C7 0.5(6) . . . . no
C4 C3 C12 C11 179.3(4) . . . . no
C13 C3 C12 C7 -179.5(4) . . . . no
C13 C3 C12 C11 -0.7(6) . . . . no
C4 C3 C13 C14 -75.7(6) . . . . no
C4 C3 C13 C22 103.1(5) . . . . no
C12 C3 C13 C14 104.3(5) . . . . no
C12 C3 C13 C22 -77.0(5) . . . . no
P1 C4 C5 C6 171.7(3) . . . . no
C3 C4 C5 C6 -1.7(6) . . . . no
C4 C5 C6 C7 1.8(6) . . . . no
C5 C6 C7 C8 178.4(4) . . . . no
C5 C6 C7 C12 -0.7(6) . . . . no
C6 C7 C8 C9 -179.5(5) . . . . no
C12 C7 C8 C9 -0.4(7) . . . . no
C6 C7 C12 C3 -0.4(6) . . . . no
C6 C7 C12 C11 -179.3(4) . . . . no
C8 C7 C12 C3 -179.6(4) . . . . no
C8 C7 C12 C11 1.6(6) . . . . no
C7 C8 C9 C10 -1.3(7) . . . . no
C8 C9 C10 C11 1.8(7) . . . . no
C9 C10 C11 C12 -0.5(7) . . . . no
C10 C11 C12 C3 -180.0(4) . . . . no
C10 C11 C12 C7 -1.2(6) . . . . no
C3 C13 C14 P2 9.8(6) . . . . no
C3 C13 C14 C15 175.5(4) . . . . no
C22 C13 C14 P2 -169.0(3) . . . . no
C22 C13 C14 C15 -3.3(6) . . . . no
C3 C13 C22 C17 -176.0(4) . . . . no
C3 C13 C22 C21 3.4(6) . . . . no
C14 C13 C22 C17 2.8(6) . . . . no
C14 C13 C22 C21 -177.8(4) . . . . no
P2 C14 C15 C16 168.2(3) . . . . no
C13 C14 C15 C16 1.7(6) . . . . no
C14 C15 C16 C17 0.5(6) . . . . no
C15 C16 C17 C18 178.6(4) . . . . no
C15 C16 C17 C22 -1.0(6) . . . . no
C16 C17 C18 C19 -178.1(5) . . . . no
C22 C17 C18 C19 1.5(7) . . . . no
C16 C17 C22 C13 -0.6(6) . . . . no
C16 C17 C22 C21 180.0(4) . . . . no
C18 C17 C22 C13 179.8(4) . . . . no
C18 C17 C22 C21 0.3(7) . . . . no
C17 C18 C19 C20 -1.5(8) . . . . no
C18 C19 C20 C21 -0.3(8) . . . . no
C19 C20 C21 C22 2.2(8) . . . . no
C20 C21 C22 C13 178.4(4) . . . . no
C20 C21 C22 C17 -2.2(7) . . . . no
P1 C23 C24 C25 -170.3(4) . . . . no
C28 C23 C24 C25 -0.9(6) . . . . no
P1 C23 C28 C27 168.5(4) . . . . no
C24 C23 C28 C27 -0.5(7) . . . . no
C23 C24 C25 C26 1.9(7) . . . . no
C24 C25 C26 C27 -1.4(7) . . . . no
C25 C26 C27 C28 0.0(8) . . . . no
C26 C27 C28 C23 1.0(8) . . . . no
P1 C29 C30 C31 -176.2(4) . . . . no
C34 C29 C30 C31 1.7(7) . . . . no
P1 C29 C34 C33 176.9(4) . . . . no
C30 C29 C34 C33 -0.9(7) . . . . no
C29 C30 C31 C32 -1.2(8) . . . . no
C30 C31 C32 C33 -0.1(8) . . . . no
C31 C32 C33 C34 0.9(8) . . . . no
C32 C33 C34 C29 -0.4(8) . . . . no
P2 C35 C36 C37 176.9(3) . . . . no
C40 C35 C36 C37 0.2(5) . . . . no
P2 C35 C40 C39 -178.9(3) . . . . no
C36 C35 C40 C39 -2.3(5) . . . . no
C35 C36 C37 C38 1.5(6) . . . . no
C36 C37 C38 C39 -1.0(7) . . . . no
C37 C38 C39 C40 -1.0(7) . . . . no
C38 C39 C40 C35 2.7(6) . . . . no
P2 C41 C42 C43 -176.1(4) . . . . no
C46 C41 C42 C43 -0.6(7) . . . . no
P2 C41 C46 C45 175.6(3) . . . . no
C42 C41 C46 C45 0.8(6) . . . . no
C41 C42 C43 C44 0.4(7) . . . . no
C42 C43 C44 C45 -0.2(7) . . . . no
C43 C44 C45 C46 0.4(7) . . . . no
C44 C45 C46 C41 -0.6(6) . . . . no
